data_2001222
loop_
_publ_author_name
'Aurangzeb, N.'
'McAuliffe, C. A.'
'Pritchard, R. G.'
'Watkinson, M.'
'Bermejo, M. R.'
'Garcia-Deibe, A.'
'Sousa, A.'

_publ_section_title
;
 Facile synthesis and structure of the Mn^IV^--Mn^IV^ dinuclear complex
 [Mn(salpn)O]~2~(DMSO)~2~ [salpnH~2~ =
 <i>N</i>,<i>N</i>'-bis(salicylidene)-1,3-diaminopropane]
;
_journal_issue 11
_journal_name_full 'Acta Crystallographica Section C'
_journal_page_first 1945
_journal_page_last 1947
_journal_paper_doi 10.1107/S010827019201326X
_journal_volume 49
_journal_year 1993
_chemical_formula_sum 'C38 H44 Mn2 N4 O8 S2'
_chemical_formula_weight 858.78
_space_group_IT_number 2
_symmetry_cell_setting monoclinic
_symmetry_space_group_name_Hall '-P 1'
_symmetry_space_group_name_H-M 'P -1'
_atom_type_scat_source IntTabIV
_cell_angle_alpha 90
_cell_angle_beta 101.14(3)
_cell_angle_gamma 90
_cell_formula_units_Z 2
_cell_length_a 10.584(4)
_cell_length_b 10.264(4)
_cell_length_c 18.064(6)
_cell_measurement_reflns_used 25
_cell_measurement_temperature 296
_cell_measurement_theta_max 11.7
_cell_measurement_theta_min 7.4
_cell_volume 1925.4(12)
_diffrn_measurement_device 'Rigaku AFC-6S'
_diffrn_measurement_method \w/2\q
_diffrn_radiation_type MoK\a
_diffrn_radiation_wavelength 0.71069
_diffrn_reflns_av_R_equivalents 0.052
_diffrn_reflns_limit_h_max 11
_diffrn_reflns_limit_h_min 0
_diffrn_reflns_limit_k_max 12
_diffrn_reflns_limit_k_min 0
_diffrn_reflns_limit_l_max 20
_diffrn_reflns_limit_l_min -21
_diffrn_reflns_number 3716
_diffrn_reflns_theta_max 25.05
_diffrn_standards_decay_% -5
_diffrn_standards_interval_count 150
_diffrn_standards_number 3
_exptl_absorpt_coefficient_mu 0.788
_exptl_absorpt_correction_T_max 1.03
_exptl_absorpt_correction_T_min 0.96
_exptl_absorpt_correction_type refdelf
_exptl_crystal_colour 'dark green'
_exptl_crystal_density_diffrn 1.481
_exptl_crystal_description block
_exptl_crystal_size_max 0.25
_exptl_crystal_size_mid 0.20
_exptl_crystal_size_min 0.10
_refine_diff_density_max 0.54
_refine_diff_density_min -0.44
_refine_ls_extinction_method none
_refine_ls_goodness_of_fit_obs 2.88
_refine_ls_hydrogen_treatment 'noref; placed at idealized positions'
_refine_ls_number_parameters 244
_refine_ls_number_reflns 2021
_refine_ls_R_factor_obs 0.063
_refine_ls_shift/esd_max <0.01
_refine_ls_structure_factor_coef F
_refine_ls_weighting_details 'w = 1/[\s^2^(F~o~)+0.003F~o~^2^]'
_refine_ls_weighting_scheme calc
_refine_ls_wR_factor_obs 0.079
_reflns_number_observed 2021
_reflns_number_total 3508
_reflns_observed_criterion I>4\s(I)
_cod_data_source_file li1030.cif
_cod_data_source_block li1030_structure_1_of_1
_cod_depositor_comments
;
The following automatic conversions were performed:

'_refine_ls_weighting_scheme' value '1/[\s^2^(F~o~)+0.003F~o~^2^]'
was changed to 'calc'. New tag '_refine_ls_weighting_details' was
created. The value of the new tag was set to 'w =
1/[\s^2^(F~o~)+0.003F~o~^2^]'.

Automatic conversion script
Id: cif_fix_values 3143 2015-03-26 13:38:13Z robertas 
;
_cod_original_cell_volume 1925.0(10)
_cod_original_sg_symbol_Hall '-P 2ybc'
_cod_original_sg_symbol_H-M 'P 1 21/c 1'
_cod_database_code 2001222

loop_
_symmetry_equiv_pos_as_xyz
x,y,z
-x,-y,-z

loop_
_atom_site_label
_atom_site_fract_x
_atom_site_fract_y
_atom_site_fract_z
Mn(1) .50730(10) .11980(10) .46786(6)
O(1) .5524(5) .0587(4) .3769(4)
O(2) .6423(5) .2490(4) .4713(3)
O(3) .6116(5) .0087(4) .5287(2)
N(2) .3681(6) .2337(5) .4030(3)
N(6) .4572(7) .2136(5) .5552(3)
C(1) .3147(8) .2071(7) .3362(4)
C(3) .3270(10) .3518(7) .4388(5)
C(4) .2540(10) .3157(9) .4993(5)
C(5) .3231(8) .2169(7) .5578(4)
C(7) .5380(10) .2750(7) .6059(4)
C(8) .3525(8) .0990(6) .2920(4)
C(9) .4682(8) .0324(7) .3141(4)
C(10) .5034(9) -.0610(7) .2644(4)
C(11) .4160(10) -.0938(8) .1997(4)
C(12) .3000(10) -.0317(8) .1788(4)
C(13) .2717(8) .0658(7) .2248(4)
C(14) .6712(8) .3005(6) .6034(4)
C(15) .7133(8) .2914(6) .5333(4)
C(16) .8379(8) .3370(7) .5317(5)
C(17) .9164(8) .3820(8) .5966(6)
C(18) .8770(10) .3870(9) .6637(5)
C(19) .7540(10) .3510(8) .6664(5)
H(1) .2451 .2607 .3129
H(3A) .4010 .4009 .4607
H(3B) .2735 .4029 .4016
H(4A) .2387 .3929 .5254
H(4B) .1734 .2791 .4758
H(5A) .2871 .1327 .5465
H(5B) .3127 .2420 .6068
H(7) .5076 .3062 .6487
H(10) .5859 -.1006 .2751
H(11) .4371 -.1621 .1688
H(12) .2408 -.0552 .1341
H(13) .1936 .1126 .2101
H(16) .8685 .3366 .4857
H(17) 1.0010 .4106 .5943
H(18) .9340 .4153 .7081
H(19) .7233 .3607 .7123
S(1) .9326(3) .5705(2) .87940(10)
O(4) .8652(7) .6169(6) .8050(4)
C(20) 1.0900(10) .5270(10) .8701(6)
C(21) .8730(10) .4120(10) .8911(6)
H(20A) 1.1367 .4964 .9172
H(20B) 1.0860 .4595 .8335
H(20C) 1.1325 .6004 .8545
H(21A) .7828 .4159 .8893
H(21B) .8899 .3569 .8518
H(21C) .9145 .3777 .9385

loop_
_geom_angle_atom_site_label_1
_geom_angle_atom_site_label_2
_geom_angle_atom_site_label_3
_geom_angle_site_symmetry_3
_geom_angle
_geom_angle_publ_flag
O(1) Mn(1) O(2) . 87.0(2) yes
O(1) Mn(1) O(3) . 95.2(2) yes
O(1) Mn(1) O(3) 2_656 94.7(2) yes
O(1) Mn(1) N(2) . 88.1(2) yes
O(1) Mn(1) N(6) . 170.3(2) yes
O(2) Mn(1) O(3) . 93.0(2) yes
O(2) Mn(1) O(3) 2_656 175.2(2) yes
O(3) Mn(1) O(3) 2_656 82.4(2) yes
Mn(1) O(3) Mn(1) 2_656 97.6(2) yes
Mn(1) N(6) C(5) . 116.9(5) yes
Mn(1) N(6) C(7) . 123.5(6) yes

loop_
_geom_bond_atom_site_label_1
_geom_bond_atom_site_label_2
_geom_bond_site_symmetry_2
_geom_bond_distance
_geom_bond_publ_flag
Mn(1) Mn(1) 2_656 2.736(2) yes
Mn(1) O(1) . 1.904(5) yes
Mn(1) O(2) . 1.942(5) yes
Mn(1) O(3) . 1.804(5) yes
Mn(1) O(3) 2_656 1.832(5) yes
Mn(1) N(2) . 2.060(6) yes
Mn(1) N(6) . 2.006(6) yes
C(1) H(1) . .950 no
C(3) H(3A) . .950 no
C(3) H(3B) . .949 no
C(4) H(4A) . .951 no
C(4) H(4B) . .950 no
C(5) H(5A) . .950 no
C(5) H(5B) . .949 no
C(7) H(7) . .950 no
C(10) H(10) . .948 no
C(11) H(11) . .950 no
C(12) H(12) . .951 no
C(13) H(13) . .948 no
C(16) H(16) . .948 no
C(17) H(17) . .951 no
C(18) H(18) . .951 no
C(19) H(19) . .951 no
C(20) H(20A) . .950 no
C(20) H(20B) . .951 no
C(20) H(20C) . .951 no
C(21) H(21A) . .948 no
C(21) H(21B) . .951 no
C(21) H(21C) . .950 no
